data_4507190
loop_
_publ_author_name
'Tomkowiak, Hanna'
'Olejniczak, Anna'
'Katrusiak, Andrzej'

_publ_section_title
;
 Pressure-Dependent Formation and Decomposition of Thiourea Hydrates
;
_journal_issue 1
_journal_name_full 'Crystal Growth &amp; Design'
_journal_page_first 121
_journal_paper_doi 10.1021/cg301254a
_journal_volume 13
_journal_year 2013
_chemical_formula_moiety '3(C H4 N2 S), 2(H2 O)'
_chemical_formula_sum 'C H5.33 N2 O0.67 S'
_chemical_formula_weight 88.13
_chemical_name_systematic
;
 thiourea hydrate
;
_space_group_IT_number 15
_symmetry_cell_setting monoclinic
_symmetry_space_group_name_Hall '-C 2yc'
_symmetry_space_group_name_H-M 'C 1 2/c 1'
_atom_sites_solution_hydrogens geom
_atom_sites_solution_primary direct
_atom_sites_solution_secondary difmap
_audit_creation_method SHELXL-97
_cell_angle_alpha 90.00
_cell_angle_beta 91.01(4)
_cell_angle_gamma 90.00
_cell_formula_units_Z 12
_cell_length_a 7.968(2)
_cell_length_b 8.5877(13)
_cell_length_c 16.554(9)
_cell_measurement_pressure 950000
_cell_measurement_reflns_used 2268
_cell_measurement_temperature 296(2)
_cell_measurement_theta_max 27.11
_cell_measurement_theta_min 3.49
_cell_volume 1132.6(7)
_computing_cell_refinement 'CrysAlis (Oxford Diffraction, 2002)'
_computing_data_collection 'CrysAlis (Oxford Diffraction, 2002)'
_computing_data_reduction 'CrysAlis (Oxford Diffraction, 2002)'
_computing_molecular_graphics
;X-Seed (Barbour, 2001) 
and POV-Ray (Persistence of Vision, 2004)
;
_computing_publication_material 'SHELXL-97 (Sheldrick, 1997)'
_computing_structure_refinement 'SHELXL-97 (Sheldrick, 1997)'
_computing_structure_solution 'SHELXS-97 (Sheldrick, 1997)'
_diffrn_ambient_temperature 296(2)
_diffrn_measured_fraction_theta_full 0.202
_diffrn_measured_fraction_theta_max 0.202
_diffrn_measurement_device_type 'Kuma KM4CCD \k geometry'
_diffrn_measurement_method
;HP omega scans - for more details see:
A. Budzianowski, A. Katrusiak in High-Pressure Crystallography
(Eds.: A. Katrusiak, P. F. McMillan),
Dordrecht: Kluwer Acad. Publ., 2004 pp.157-168
;
_diffrn_radiation_monochromator graphite
_diffrn_radiation_source 'fine-focus sealed tube'
_diffrn_radiation_type MoK\a
_diffrn_radiation_wavelength 0.71073
_diffrn_reflns_av_R_equivalents 0.1107
_diffrn_reflns_av_sigmaI/netI 0.0364
_diffrn_reflns_limit_h_max 10
_diffrn_reflns_limit_h_min -10
_diffrn_reflns_limit_k_max 11
_diffrn_reflns_limit_k_min -10
_diffrn_reflns_limit_l_max 5
_diffrn_reflns_limit_l_min -5
_diffrn_reflns_number 2268
_diffrn_reflns_theta_full 27.11
_diffrn_reflns_theta_max 27.11
_diffrn_reflns_theta_min 3.49
_exptl_absorpt_coefficient_mu 0.644
_exptl_absorpt_correction_T_max 0.69
_exptl_absorpt_correction_T_min 0.17
_exptl_absorpt_correction_type integration
_exptl_absorpt_process_details
;
Katrusiak, A. (2003). REDSHABS - Program for correcting
reflections intensities for DAC absorption, gasket shadowing
and sample crystal absorption. Adam Mickiewicz University, Pozna\'n.
Katrusiak, A. (2004). Z. Kristallogr. 219, 461-467
;
_exptl_crystal_colour colourless
_exptl_crystal_density_diffrn 1.551
_exptl_crystal_density_method 'not measured'
_exptl_crystal_description plate
_exptl_crystal_F_000 560
_exptl_crystal_size_max 0.39
_exptl_crystal_size_mid 0.28
_exptl_crystal_size_min 0.16
_refine_diff_density_max 0.245
_refine_diff_density_min -0.217
_refine_diff_density_rms 0.062
_refine_ls_extinction_method none
_refine_ls_goodness_of_fit_ref 1.132
_refine_ls_hydrogen_treatment mixed
_refine_ls_matrix_type full
_refine_ls_number_parameters 43
_refine_ls_number_reflns 254
_refine_ls_number_restraints 5
_refine_ls_restrained_S_all 1.139
_refine_ls_R_factor_all 0.0591
_refine_ls_R_factor_gt 0.0551
_refine_ls_shift/su_max 0.000
_refine_ls_shift/su_mean 0.000
_refine_ls_structure_factor_coef Fsqd
_refine_ls_weighting_details 'calc w=1/[\s^2^(Fo^2^)+(0.0763P)^2^+4.4637P] where P=(Fo^2^+2Fc^2^)/3'
_refine_ls_weighting_scheme calc
_refine_ls_wR_factor_gt 0.1311
_refine_ls_wR_factor_ref 0.1359
_reflns_number_gt 240
_reflns_number_total 254
_reflns_threshold_expression >2sigma(I)
_cod_data_source_file cg301254a_si_003.cif
_cod_data_source_block thio_H2O_095
_cod_depositor_comments
;
The following automatic conversions were performed:

'_symmetry_cell_setting' value 'Monoclinic' changed to 'monoclinic'
according to /home/saulius/struct/CIF-dictionaries/cif_core.dic
dictionary named 'cif_core.dic' version 2.4.2 from 2011-04-26.

Automatic conversion script
Id: cif_fix_values 1891 2012-01-12 08:04:46Z andrius 
;
_cod_original_sg_symbol_H-M 'C 2/c'
_cod_database_code 4507190

loop_
_symmetry_equiv_pos_as_xyz
'x, y, z'
'-x, y, -z+1/2'
'x+1/2, y+1/2, z'
'-x+1/2, y+1/2, -z+1/2'
'-x, -y, -z'
'x, -y, z-1/2'
'-x+1/2, -y+1/2, -z'
'x+1/2, -y+1/2, z-1/2'

loop_
_atom_site_label
_atom_site_type_symbol
_atom_site_fract_x
_atom_site_fract_y
_atom_site_fract_z
_atom_site_U_iso_or_equiv
_atom_site_adp_type
_atom_site_occupancy
_atom_site_symmetry_multiplicity
_atom_site_calc_flag
_atom_site_refinement_flags
S1 S 0.4792(3) 0.24831(19) 0.6410(4) 0.035(9) Uani 1 1 d .
N2 N 0.4222(12) 0.3409(9) 0.4878(17) 0.032(3) Uiso 1 1 d .
H2A H 0.3720 0.3962 0.4514 0.039 Uiso 1 1 calc R
H2B H 0.4983 0.2754 0.4742 0.039 Uiso 1 1 calc R
C1 C 0.3818(13) 0.3566(8) 0.565(2) 0.016(3) Uiso 1 1 d .
N1 N 0.2630(8) 0.4591(6) 0.5842(11) 0.0316(17) Uiso 1 1 d .
H1A H 0.2143 0.5135 0.5470 0.038 Uiso 1 1 calc R
H1B H 0.2353 0.4709 0.6338 0.038 Uiso 1 1 calc R
N3 N 0.6321(9) 0.3982(6) 0.2247(15) 0.0267(15) Uiso 1 1 d .
H3A H 0.6316 0.4983 0.2248 0.032 Uiso 1 1 calc R
H3B H 0.7187 0.3485 0.2081 0.032 Uiso 1 1 calc R
S2 S 0.5000 0.1192(2) 0.2500 0.021(9) Uani 1 2 d S
C2 C 0.5000 0.3206(10) 0.2500 0.024(2) Uiso 1 2 d S
O1 O 0.1721(8) 0.6170(6) 0.4341(12) 0.0402(17) Uiso 1 1 d D
H1W H 0.237(7) 0.662(10) 0.388(5) 0.048 Uiso 1 1 d D
H2W H 0.105(8) 0.532(6) 0.421(7) 0.048 Uiso 1 1 d D

loop_
_atom_site_aniso_label
_atom_site_aniso_U_11
_atom_site_aniso_U_22
_atom_site_aniso_U_33
_atom_site_aniso_U_23
_atom_site_aniso_U_13
_atom_site_aniso_U_12
S1 0.0298(17) 0.0335(10) 0.04(3) 0.008(2) 0.003(5) 0.0031(8)
S2 0.0270(18) 0.0169(11) 0.02(3) 0.000 -0.001(5) 0.000

loop_
_atom_type_symbol
_atom_type_description
_atom_type_scat_dispersion_real
_atom_type_scat_dispersion_imag
_atom_type_scat_source
C C 0.0033 0.0016 'International Tables Vol C Tables 4.2.6.8 and 6.1.1.4'
H H 0.0000 0.0000 'International Tables Vol C Tables 4.2.6.8 and 6.1.1.4'
N N 0.0061 0.0033 'International Tables Vol C Tables 4.2.6.8 and 6.1.1.4'
S S 0.1246 0.1234 'International Tables Vol C Tables 4.2.6.8 and 6.1.1.4'
O O 0.0106 0.0060 'International Tables Vol C Tables 4.2.6.8 and 6.1.1.4'

loop_
_geom_angle_atom_site_label_1
_geom_angle_atom_site_label_2
_geom_angle_atom_site_label_3
_geom_angle
_geom_angle_site_symmetry_1
_geom_angle_site_symmetry_3
C1 N2 H2A 120.0 . .
C1 N2 H2B 120.0 . .
H2A N2 H2B 120.0 . .
N2 C1 N1 119(2) . .
N2 C1 S1 122.0(10) . .
N1 C1 S1 119(3) . .
C1 N1 H1A 120.0 . .
C1 N1 H1B 120.0 . .
H1A N1 H1B 120.0 . .
C2 N3 H3A 120.0 . .
C2 N3 H3B 120.0 . .
H3A N3 H3B 120.0 . .
N3 C2 N3 119.4(10) . 2_655
N3 C2 S2 120.3(5) . .
N3 C2 S2 120.3(5) 2_655 .
H1W O1 H2W 115(7) . .

loop_
_geom_bond_atom_site_label_1
_geom_bond_atom_site_label_2
_geom_bond_distance
_geom_bond_site_symmetry_2
S1 C1 1.74(3) .
N2 C1 1.33(5) .
N2 H2A 0.8600 .
N2 H2B 0.8600 .
C1 N1 1.335(18) .
N1 H1A 0.8600 .
N1 H1B 0.8600 .
N3 C2 1.320(14) .
N3 H3A 0.8600 .
N3 H3B 0.8600 .
S2 C2 1.730(9) .
C2 N3 1.320(14) 2_655
O1 H1W 1.01(5) .
O1 H2W 0.93(4) .
